data_4024441
loop_
_publ_author_name
'Enguang Feng'
'He Huang'
'Yu Zhou'
'Deju Ye'
'Hualiang Jiang'
'Hong Liu'

_publ_contact_author 'Enguang Feng'
_publ_contact_author_email feg007@126.com
_publ_section_title
;
Copper(I)-Catalyzed One-Pot Synthesis of 2H-1,4-Benzoxazin-3-(4H)-ones
fromo-Halophenols and 2-Chloroacetamides
;
_journal_name_full 'Journal of Organic Chemistry'
_journal_page_first 2846
_journal_page_last 2849
_journal_paper_doi 10.1021/jo802818s
_journal_volume 74
_journal_year 2009
_chemical_formula_sum 'C16 H15 N O2'
_chemical_formula_weight 253.29
_chemical_name_systematic
; 
 6-methyl-4-p-tolyl-2H-1,4-benzoxazin-3(4H)-one 
;
_space_group_IT_number 61
_symmetry_cell_setting orthorhombic
_symmetry_space_group_name_Hall '-P 2ac 2ab'
_symmetry_space_group_name_H-M 'P b c a'
_atom_sites_solution_hydrogens geom
_atom_sites_solution_primary direct
_atom_sites_solution_secondary difmap
_audit_creation_method SHELXL-97
_cell_angle_alpha 90.00
_cell_angle_beta 90.00
_cell_angle_gamma 90.00
_cell_formula_units_Z 8
_cell_length_a 11.8759(14)
_cell_length_b 9.4026(11)
_cell_length_c 23.997(3)
_cell_measurement_reflns_used 2236
_cell_measurement_temperature 293(2)
_cell_measurement_theta_max 45.127
_cell_measurement_theta_min 4.826
_cell_volume 2679.6(6)
_computing_cell_refinement 'Bruker SMART'
_computing_data_collection 'Bruker SMART'
_computing_data_reduction 'Bruker SHELXTL'
_computing_molecular_graphics 'Bruker SHELXTL'
_computing_publication_material 'Bruker SHELXTL'
_computing_structure_refinement 'SHELXL-97 (Sheldrick, 1997)'
_computing_structure_solution 'SHELXS-97 (Sheldrick, 1990)'
_diffrn_ambient_temperature 293(2)
_diffrn_measured_fraction_theta_full 0.996
_diffrn_measured_fraction_theta_max 0.996
_diffrn_measurement_device_type 'CCD area detector'
_diffrn_measurement_method 'phi and omega scans'
_diffrn_radiation_monochromator graphite
_diffrn_radiation_source 'fine-focus sealed tube'
_diffrn_radiation_type MoK\a
_diffrn_radiation_wavelength 0.71073
_diffrn_reflns_av_R_equivalents 0.1134
_diffrn_reflns_av_sigmaI/netI 0.0677
_diffrn_reflns_limit_h_max 14
_diffrn_reflns_limit_h_min -10
_diffrn_reflns_limit_k_max 11
_diffrn_reflns_limit_k_min -11
_diffrn_reflns_limit_l_max 30
_diffrn_reflns_limit_l_min -29
_diffrn_reflns_number 14730
_diffrn_reflns_theta_full 26.99
_diffrn_reflns_theta_max 26.99
_diffrn_reflns_theta_min 1.70
_exptl_absorpt_coefficient_mu 0.083
_exptl_absorpt_correction_T_max 1.0000
_exptl_absorpt_correction_T_min 0.7597
_exptl_absorpt_correction_type empirical
_exptl_absorpt_process_details sadabs
_exptl_crystal_colour colorless
_exptl_crystal_density_diffrn 1.256
_exptl_crystal_density_method 'not measured'
_exptl_crystal_description prismatic
_exptl_crystal_F_000 1072
_exptl_crystal_preparation 'absolute methanol'
_exptl_crystal_size_max 0.408
_exptl_crystal_size_mid 0.237
_exptl_crystal_size_min 0.208
_refine_diff_density_max 0.196
_refine_diff_density_min -0.194
_refine_diff_density_rms 0.044
_refine_ls_extinction_coef 0.0044(10)
_refine_ls_extinction_expression Fc^*^=kFc[1+0.001xFc^2^\l^3^/sin(2\q)]^-1/4^
_refine_ls_extinction_method SHELXL
_refine_ls_goodness_of_fit_ref 0.923
_refine_ls_hydrogen_treatment constr
_refine_ls_matrix_type full
_refine_ls_number_parameters 175
_refine_ls_number_reflns 2907
_refine_ls_number_restraints 0
_refine_ls_restrained_S_all 0.923
_refine_ls_R_factor_all 0.0854
_refine_ls_R_factor_gt 0.0532
_refine_ls_shift/su_max 0.001
_refine_ls_shift/su_mean 0.000
_refine_ls_structure_factor_coef Fsqd
_refine_ls_weighting_details 'calc w=1/[\s^2^(Fo^2^)+(0.0700P)^2^+0.0000P] where P=(Fo^2^+2Fc^2^)/3'
_refine_ls_weighting_scheme calc
_refine_ls_wR_factor_gt 0.1305
_refine_ls_wR_factor_ref 0.1441
_reflns_number_gt 1782
_reflns_number_total 2907
_reflns_threshold_expression >2sigma(I)
_cod_data_source_file jo802818s_si_001.cif
_cod_data_source_block dddcsynfeg
_cod_depositor_comments
;
The following automatic conversions were performed:
'_symmetry_cell_setting' value 'Orthorhombic' changed to 'orthorhombic'
according to '/home/saulius/struct/CIF-dictionaries/cif_core.dic'
dictionary named 'cif_core.dic' version 2.4.1 from 2010-06-29.

Automatic conversion script
Id: cif_fix_enum 1527 2010-12-29 10:47:43Z saulius 
;
_cod_original_sg_symbol_H-M Pbca
_cod_database_code 4024441

loop_
_symmetry_equiv_pos_as_xyz
'x, y, z'
'-x+1/2, -y, z+1/2'
'-x, y+1/2, -z+1/2'
'x+1/2, -y+1/2, -z'
'-x, -y, -z'
'x-1/2, y, -z-1/2'
'x, -y-1/2, z-1/2'
'-x-1/2, y-1/2, z'

loop_
_atom_site_label
_atom_site_type_symbol
_atom_site_fract_x
_atom_site_fract_y
_atom_site_fract_z
_atom_site_U_iso_or_equiv
_atom_site_adp_type
_atom_site_occupancy
_atom_site_symmetry_multiplicity
_atom_site_calc_flag
_atom_site_refinement_flags
_atom_site_disorder_assembly
_atom_site_disorder_group
O1 O 0.36346(11) 0.05285(15) 0.52400(5) 0.0610(4) Uani 1 1 d . . .
O2 O 0.51726(11) 0.01609(15) 0.64837(6) 0.0665(5) Uani 1 1 d . . .
N1 N 0.30829(12) 0.09955(16) 0.61264(5) 0.0458(4) Uani 1 1 d . . .
C1 C 0.38745(15) 0.0722(2) 0.57284(8) 0.0487(5) Uani 1 1 d . . .
C2 C 0.50717(16) 0.0692(2) 0.59283(8) 0.0621(6) Uani 1 1 d . . .
H2A H 0.5514 0.0099 0.5680 0.075 Uiso 1 1 calc R . .
H2B H 0.5378 0.1647 0.5913 0.075 Uiso 1 1 calc R . .
C3 C 0.44880(15) 0.0893(2) 0.68493(8) 0.0512(5) Uani 1 1 d . . .
C4 C 0.34287(15) 0.13225(19) 0.66817(7) 0.0430(4) Uani 1 1 d . . .
C5 C 0.27531(15) 0.20709(19) 0.70484(7) 0.0458(5) Uani 1 1 d . . .
H5 H 0.2044 0.2371 0.6934 0.055 Uiso 1 1 calc R . .
C6 C 0.31157(17) 0.2382(2) 0.75844(7) 0.0525(5) Uani 1 1 d . . .
C7 C 0.41785(18) 0.1904(2) 0.77440(8) 0.0631(6) Uani 1 1 d . . .
H7 H 0.4435 0.2092 0.8103 0.076 Uiso 1 1 calc R . .
C8 C 0.48529(18) 0.1164(2) 0.73836(8) 0.0633(6) Uani 1 1 d . . .
H8 H 0.5556 0.0845 0.7499 0.076 Uiso 1 1 calc R . .
C9 C 0.23867(19) 0.3235(3) 0.79756(9) 0.0760(7) Uani 1 1 d . . .
H9A H 0.1888 0.2608 0.8172 0.114 Uiso 1 1 calc R . .
H9B H 0.1953 0.3910 0.7766 0.114 Uiso 1 1 calc R . .
H9C H 0.2855 0.3730 0.8238 0.114 Uiso 1 1 calc R . .
C10 C 0.19052(14) 0.09990(18) 0.59836(7) 0.0417(4) Uani 1 1 d . . .
C11 C 0.14808(16) 0.2012(2) 0.56298(7) 0.0531(5) Uani 1 1 d . . .
H11 H 0.1951 0.2708 0.5482 0.064 Uiso 1 1 calc R . .
C12 C 0.03505(18) 0.1991(2) 0.54957(8) 0.0631(6) Uani 1 1 d . . .
H12 H 0.0067 0.2678 0.5255 0.076 Uiso 1 1 calc R . .
C13 C -0.03688(17) 0.0979(2) 0.57094(8) 0.0602(6) Uani 1 1 d . . .
C14 C 0.00817(17) -0.0018(2) 0.60687(10) 0.0638(6) Uani 1 1 d . . .
H14 H -0.0387 -0.0704 0.6224 0.077 Uiso 1 1 calc R . .
C15 C 0.12106(16) -0.0019(2) 0.62024(8) 0.0539(5) Uani 1 1 d . . .
H15 H 0.1499 -0.0709 0.6440 0.065 Uiso 1 1 calc R . .
C16 C -0.16049(19) 0.0968(3) 0.55646(11) 0.1019(10) Uani 1 1 d . . .
H16A H -0.1713 0.0478 0.5218 0.153 Uiso 1 1 calc R . .
H16B H -0.1871 0.1928 0.5531 0.153 Uiso 1 1 calc R . .
H16C H -0.2017 0.0491 0.5853 0.153 Uiso 1 1 calc R . .

loop_
_atom_site_aniso_label
_atom_site_aniso_U_11
_atom_site_aniso_U_22
_atom_site_aniso_U_33
_atom_site_aniso_U_23
_atom_site_aniso_U_13
_atom_site_aniso_U_12
O1 0.0537(8) 0.0871(11) 0.0421(7) -0.0051(7) 0.0037(6) 0.0028(7)
O2 0.0506(8) 0.0919(12) 0.0569(9) -0.0065(7) -0.0066(7) 0.0205(8)
N1 0.0380(8) 0.0645(10) 0.0351(8) 0.0013(7) -0.0005(7) 0.0016(7)
C1 0.0444(10) 0.0599(12) 0.0417(10) -0.0003(9) 0.0047(9) 0.0009(9)
C2 0.0447(11) 0.0896(16) 0.0521(12) -0.0089(11) 0.0033(10) 0.0048(10)
C3 0.0436(11) 0.0651(13) 0.0449(11) 0.0010(9) -0.0016(9) 0.0020(9)
C4 0.0406(10) 0.0514(11) 0.0371(9) 0.0039(8) -0.0001(8) -0.0035(8)
C5 0.0411(10) 0.0547(12) 0.0416(10) 0.0052(8) 0.0024(8) -0.0045(8)
C6 0.0558(12) 0.0594(12) 0.0422(11) 0.0003(9) 0.0051(9) -0.0102(10)
C7 0.0633(14) 0.0835(16) 0.0426(11) -0.0036(11) -0.0095(10) -0.0113(12)
C8 0.0489(12) 0.0853(17) 0.0555(13) -0.0021(11) -0.0136(10) 0.0003(11)
C9 0.0806(17) 0.0945(18) 0.0530(12) -0.0176(12) 0.0108(12) -0.0104(13)
C10 0.0398(10) 0.0514(11) 0.0339(8) -0.0011(8) -0.0011(8) 0.0020(8)
C11 0.0533(12) 0.0617(13) 0.0444(10) 0.0140(9) 0.0012(9) 0.0052(9)
C12 0.0601(14) 0.0857(16) 0.0435(11) 0.0080(10) -0.0086(10) 0.0197(12)
C13 0.0474(12) 0.0814(16) 0.0519(12) -0.0164(11) -0.0103(10) 0.0097(11)
C14 0.0485(12) 0.0684(15) 0.0744(15) 0.0017(11) 0.0027(11) -0.0119(11)
C15 0.0496(12) 0.0563(12) 0.0558(12) 0.0126(9) -0.0033(9) 0.0023(9)
C16 0.0525(14) 0.151(3) 0.1020(19) -0.0269(17) -0.0263(14) 0.0102(15)

loop_
_atom_type_symbol
_atom_type_description
_atom_type_scat_dispersion_real
_atom_type_scat_dispersion_imag
_atom_type_scat_source
C C 0.0033 0.0016 'International Tables Vol C Tables 4.2.6.8 and 6.1.1.4'
H H 0.0000 0.0000 'International Tables Vol C Tables 4.2.6.8 and 6.1.1.4'
N N 0.0061 0.0033 'International Tables Vol C Tables 4.2.6.8 and 6.1.1.4'
O O 0.0106 0.0060 'International Tables Vol C Tables 4.2.6.8 and 6.1.1.4'

loop_
_geom_angle_atom_site_label_1
_geom_angle_atom_site_label_2
_geom_angle_atom_site_label_3
_geom_angle
_geom_angle_site_symmetry_1
_geom_angle_site_symmetry_3
_geom_angle_publ_flag
C3 O2 C2 111.67(15) . . ?
C1 N1 C4 119.72(15) . . ?
C1 N1 C10 120.19(14) . . ?
C4 N1 C10 120.06(14) . . ?
O1 C1 N1 122.67(17) . . ?
O1 C1 C2 121.72(17) . . ?
N1 C1 C2 115.61(16) . . ?
O2 C2 C1 112.61(16) . . ?
O2 C2 H2A 109.1 . . ?
C1 C2 H2A 109.1 . . ?
O2 C2 H2B 109.1 . . ?
C1 C2 H2B 109.1 . . ?
H2A C2 H2B 107.8 . . ?
C8 C3 O2 119.91(17) . . ?
C8 C3 C4 120.25(18) . . ?
O2 C3 C4 119.82(16) . . ?
C3 C4 C5 119.46(16) . . ?
C3 C4 N1 118.09(16) . . ?
C5 C4 N1 122.44(15) . . ?
C4 C5 C6 121.13(17) . . ?
C4 C5 H5 119.4 . . ?
C6 C5 H5 119.4 . . ?
C5 C6 C7 117.89(18) . . ?
C5 C6 C9 120.73(18) . . ?
C7 C6 C9 121.37(18) . . ?
C8 C7 C6 121.36(18) . . ?
C8 C7 H7 119.3 . . ?
C6 C7 H7 119.3 . . ?
C7 C8 C3 119.87(19) . . ?
C7 C8 H8 120.1 . . ?
C3 C8 H8 120.1 . . ?
C6 C9 H9A 109.5 . . ?
C6 C9 H9B 109.5 . . ?
H9A C9 H9B 109.5 . . ?
C6 C9 H9C 109.5 . . ?
H9A C9 H9C 109.5 . . ?
H9B C9 H9C 109.5 . . ?
C15 C10 C11 120.12(17) . . ?
C15 C10 N1 119.51(15) . . ?
C11 C10 N1 120.37(16) . . ?
C10 C11 C12 119.43(18) . . ?
C10 C11 H11 120.3 . . ?
C12 C11 H11 120.3 . . ?
C13 C12 C11 121.73(18) . . ?
C13 C12 H12 119.1 . . ?
C11 C12 H12 119.1 . . ?
C12 C13 C14 117.45(18) . . ?
C12 C13 C16 121.5(2) . . ?
C14 C13 C16 121.1(2) . . ?
C15 C14 C13 121.50(19) . . ?
C15 C14 H14 119.3 . . ?
C13 C14 H14 119.3 . . ?
C10 C15 C14 119.77(17) . . ?
C10 C15 H15 120.1 . . ?
C14 C15 H15 120.1 . . ?
C13 C16 H16A 109.5 . . ?
C13 C16 H16B 109.5 . . ?
H16A C16 H16B 109.5 . . ?
C13 C16 H16C 109.5 . . ?
H16A C16 H16C 109.5 . . ?
H16B C16 H16C 109.5 . . ?

loop_
_geom_bond_atom_site_label_1
_geom_bond_atom_site_label_2
_geom_bond_distance
_geom_bond_site_symmetry_2
_geom_bond_publ_flag
O1 C1 1.220(2) . ?
O2 C3 1.380(2) . ?
O2 C2 1.428(2) . ?
N1 C1 1.365(2) . ?
N1 C4 1.428(2) . ?
N1 C10 1.440(2) . ?
C1 C2 1.501(3) . ?
C2 H2A 0.9700 . ?
C2 H2B 0.9700 . ?
C3 C8 1.377(3) . ?
C3 C4 1.381(2) . ?
C4 C5 1.383(2) . ?
C5 C6 1.388(2) . ?
C5 H5 0.9300 . ?
C6 C7 1.393(3) . ?
C6 C9 1.508(3) . ?
C7 C8 1.369(3) . ?
C7 H7 0.9300 . ?
C8 H8 0.9300 . ?
C9 H9A 0.9600 . ?
C9 H9B 0.9600 . ?
C9 H9C 0.9600 . ?
C10 C15 1.368(2) . ?
C10 C11 1.372(2) . ?
C11 C12 1.381(3) . ?
C11 H11 0.9300 . ?
C12 C13 1.378(3) . ?
C12 H12 0.9300 . ?
C13 C14 1.381(3) . ?
C13 C16 1.509(3) . ?
C14 C15 1.378(3) . ?
C14 H14 0.9300 . ?
C15 H15 0.9300 . ?
C16 H16A 0.9600 . ?
C16 H16B 0.9600 . ?
C16 H16C 0.9600 . ?

loop_
_geom_torsion_atom_site_label_1
_geom_torsion_atom_site_label_2
_geom_torsion_atom_site_label_3
_geom_torsion_atom_site_label_4
_geom_torsion
_geom_torsion_site_symmetry_1
_geom_torsion_site_symmetry_2
_geom_torsion_site_symmetry_3
_geom_torsion_site_symmetry_4
_geom_torsion_publ_flag
C4 N1 C1 O1 -175.06(17) . . . . ?
C10 N1 C1 O1 3.0(3) . . . . ?
C4 N1 C1 C2 4.1(2) . . . . ?
C10 N1 C1 C2 -177.82(15) . . . . ?
C3 O2 C2 C1 -53.9(2) . . . . ?
O1 C1 C2 O2 -147.46(19) . . . . ?
N1 C1 C2 O2 33.3(2) . . . . ?
C2 O2 C3 C8 -143.36(19) . . . . ?
C2 O2 C3 C4 38.2(2) . . . . ?
C8 C3 C4 C5 2.3(3) . . . . ?
O2 C3 C4 C5 -179.22(17) . . . . ?
C8 C3 C4 N1 -178.98(17) . . . . ?
O2 C3 C4 N1 -0.5(3) . . . . ?
C1 N1 C4 C3 -21.6(2) . . . . ?
C10 N1 C4 C3 160.30(16) . . . . ?
C1 N1 C4 C5 157.04(17) . . . . ?
C10 N1 C4 C5 -21.0(2) . . . . ?
C3 C4 C5 C6 -0.8(3) . . . . ?
N1 C4 C5 C6 -179.50(16) . . . . ?
C4 C5 C6 C7 -0.7(3) . . . . ?
C4 C5 C6 C9 178.22(18) . . . . ?
C5 C6 C7 C8 0.7(3) . . . . ?
C9 C6 C7 C8 -178.1(2) . . . . ?
C6 C7 C8 C3 0.7(3) . . . . ?
O2 C3 C8 C7 179.28(19) . . . . ?
C4 C3 C8 C7 -2.2(3) . . . . ?
C1 N1 C10 C15 113.8(2) . . . . ?
C4 N1 C10 C15 -68.1(2) . . . . ?
C1 N1 C10 C11 -66.0(2) . . . . ?
C4 N1 C10 C11 112.05(19) . . . . ?
C15 C10 C11 C12 -0.2(3) . . . . ?
N1 C10 C11 C12 179.61(16) . . . . ?
C10 C11 C12 C13 0.2(3) . . . . ?
C11 C12 C13 C14 0.4(3) . . . . ?
C11 C12 C13 C16 179.53(19) . . . . ?
C12 C13 C14 C15 -1.1(3) . . . . ?
C16 C13 C14 C15 179.8(2) . . . . ?
C11 C10 C15 C14 -0.4(3) . . . . ?
N1 C10 C15 C14 179.77(16) . . . . ?
C13 C14 C15 C10 1.1(3) . . . . ?

loop_
_cod_related_entry_id
_cod_related_entry_database
_cod_related_entry_code
1 ChemSpider 30658927
